data_1529516
loop_
_publ_author_name
'Abrahams, S.C.'
'Lissalde, F.'
'Bernstein, J.L.'

_publ_section_title
;
 Piezoelectric langbeinite-type K2 Cd2 (S O4)3 structure at four
 temperatures below and one above the 432 K ferroelastic- paraelastic
 transition
;
_journal_name_full 'Journal of Chemical Physics'
_journal_page_first 1926
_journal_page_last 1935
_journal_volume 68
_journal_year 1978
_chemical_formula_sum 'Cd2 K2 O12 S3'
_chemical_name_systematic 'K2 Cd2 (S O4)3'
_space_group_IT_number 19
_symmetry_space_group_name_Hall 'P 2ac 2ab'
_symmetry_space_group_name_H-M 'P 21 21 21'
_cell_angle_alpha 90
_cell_angle_beta 90
_cell_angle_gamma 90
_cell_formula_units_Z 4
_cell_length_a 10.2386
_cell_length_b 10.2951
_cell_length_c 10.1981
_cell_volume 1074.955
_citation_journal_id_ASTM JCPSA6
_cod_data_source_file Abrahams_JCPSA6_1978_294.cif
_cod_data_source_block Cd2K2O12S3
_cod_database_code 1529516

loop_
_symmetry_equiv_pos_as_xyz
x,y,z
-x+1/2,-y,z+1/2
x+1/2,-y+1/2,-z
-x,y+1/2,-z+1/2

loop_
_atom_site_label
_atom_site_type_symbol
_atom_site_fract_x
_atom_site_fract_y
_atom_site_fract_z
_atom_site_occupancy
_atom_site_U_iso_or_equiv
O7 O-2 0.5168 0.9531 0.2529 1 0.0
O8 O-2 0.3278 0.9923 0.1128 1 0.0
Cd1 Cd+2 0.30957 0.34058 0.33177 1 0.0
S2 S+6 0.38339 0.00793 0.24467 1 0.0
O10 O-2 0.9059 0.1903 0.4731 1 0.0
O1 O-2 0.3076 0.2638 0.0272 1 0.0
K1 K+1 0.17104 0.3124 0.69221 1 0.0
S3 S+6 0.00129 0.21723 0.36943 1 0.0
O12 O-2 0.1091 0.2955 0.4235 1 0.0
Cd2 Cd+2 0.4003 0.08974 0.92451 1 0.0
O2 O-2 0.0832 0.3274 0.9899 1 0.0
K2 K+1 0.03993 0.05457 0.06013 1 0.0
O6 O-2 0.3937 0.1445 0.2843 1 0.0
O5 O-2 0.3028 0.9343 0.3382 1 0.0
O9 O-2 0.054 0.0951 0.3184 1 0.0
O4 O-2 0.2158 0.4333 0.1548 1 0.0
O3 O-2 0.2599 0.4644 0.925 1 0.0
S1 S+6 0.216 0.37225 0.02394 1 0.0
O11 O-2 0.9376 0.2868 0.2629 1 0.0
